data_4301313
loop_
_publ_author_name
'Cory A. Black'
'Jos\'e S\'anchez Costa'
'Wen Tian Fu'
'Chiara Massera'
'Olivier Roubeau'
'Simon J. Teat'
'Guillem Arom\'i'
'Patrick Gamez'
'Jan Reedijk'

_publ_contact_author 'Reedijk, J.'
_publ_contact_author_email reedijk@chem.leidenuniv.nl
_publ_section_title
;
3-D Lanthanide Metal-Organic Frameworks: Structure, Photoluminescence, and
Magnetism
;
_journal_name_full 'Inorganic Chemistry'
_journal_page_first 1062
_journal_page_last 1068
_journal_paper_doi 10.1021/ic8017826
_journal_volume 48
_journal_year 2009
_chemical_formula_moiety 'C36 H43 N7 O16 Pr2'
_chemical_formula_sum 'C36 H43 N7 O16 Pr2'
_chemical_formula_weight 1111.59
_chemical_name_common 'compound 1'
_chemical_name_systematic
; 
 ? 
;
_space_group_IT_number 2
_symmetry_cell_setting triclinic
_symmetry_space_group_name_Hall '-P 1'
_symmetry_space_group_name_H-M 'P -1'
_atom_sites_solution_hydrogens geom
_atom_sites_solution_primary direct
_atom_sites_solution_secondary difmap
_audit_creation_method SHELXL-97
_cell_angle_alpha 100.730(2)
_cell_angle_beta 110.1420(10)
_cell_angle_gamma 99.732(2)
_cell_formula_units_Z 1
_cell_length_a 10.4951(3)
_cell_length_b 11.3396(3)
_cell_length_c 12.7954(4)
_cell_measurement_reflns_used 80359
_cell_measurement_temperature 293(2)
_cell_measurement_theta_max 29.131
_cell_measurement_theta_min 0.998
_cell_volume 1359.05(7)
_computing_structure_refinement 'SHELXL-97 (Sheldrick, 1997)'
_computing_structure_solution 'SHELXS-97 (Sheldrick, 1990)'
_diffrn_ambient_temperature 293(2)
_diffrn_measured_fraction_theta_full 0.989
_diffrn_measured_fraction_theta_max 0.989
_diffrn_radiation_monochromator graphite
_diffrn_radiation_source 'fine-focus sealed tube'
_diffrn_radiation_type MoK\a
_diffrn_radiation_wavelength 0.71073
_diffrn_reflns_av_R_equivalents 0.0268
_diffrn_reflns_av_sigmaI/netI 0.0415
_diffrn_reflns_limit_h_max 14
_diffrn_reflns_limit_h_min -14
_diffrn_reflns_limit_k_max 15
_diffrn_reflns_limit_k_min -15
_diffrn_reflns_limit_l_max 17
_diffrn_reflns_limit_l_min -17
_diffrn_reflns_number 13691
_diffrn_reflns_theta_full 29.11
_diffrn_reflns_theta_max 29.11
_diffrn_reflns_theta_min 3.25
_exptl_absorpt_coefficient_mu 1.832
_exptl_absorpt_correction_T_max 0.72
_exptl_absorpt_correction_T_min 0.63
_exptl_absorpt_correction_type multi-scan
_exptl_absorpt_process_details MULABS
_exptl_crystal_colour colourless
_exptl_crystal_density_diffrn 1.358
_exptl_crystal_density_method 'not measured'
_exptl_crystal_description block
_exptl_crystal_F_000 554
_exptl_crystal_size_max 0.25
_exptl_crystal_size_mid 0.20
_exptl_crystal_size_min 0.18
_platon_squeeze_details ' ?'
_refine_diff_density_max 1.223
_refine_diff_density_min -1.503
_refine_diff_density_rms 0.168
_refine_ls_extinction_method none
_refine_ls_goodness_of_fit_ref 1.093
_refine_ls_hydrogen_treatment constr
_refine_ls_matrix_type full
_refine_ls_number_parameters 290
_refine_ls_number_reflns 7225
_refine_ls_number_restraints 114
_refine_ls_restrained_S_all 1.102
_refine_ls_R_factor_all 0.0579
_refine_ls_R_factor_gt 0.0484
_refine_ls_shift/su_max 0.001
_refine_ls_shift/su_mean 0.000
_refine_ls_structure_factor_coef Fsqd
_refine_ls_weighting_details 'calc w=1/[\s^2^(Fo^2^)+(0.0957P)^2^+0.0000P] where P=(Fo^2^+2Fc^2^)/3'
_refine_ls_weighting_scheme calc
_refine_ls_wR_factor_gt 0.1356
_refine_ls_wR_factor_ref 0.1408
_reflns_number_gt 6134
_reflns_number_total 7225
_reflns_threshold_expression >2sigma(I)
_cod_data_source_file ic8017826_si_002_2.cif
_cod_data_source_block 1
_cod_database_code 4301313

loop_
_symmetry_equiv_pos_as_xyz
'x, y, z'
'-x, -y, -z'

loop_
_atom_site_label
_atom_site_type_symbol
_atom_site_fract_x
_atom_site_fract_y
_atom_site_fract_z
_atom_site_U_iso_or_equiv
_atom_site_adp_type
_atom_site_occupancy
_atom_site_symmetry_multiplicity
_atom_site_calc_flag
_atom_site_refinement_flags
_atom_site_disorder_assembly
_atom_site_disorder_group
Pr1 Pr 0.39185(2) 0.451469(18) 0.323710(17) 0.03300(10) Uani 1 1 d . . .
O1 O 0.3493(3) 0.4991(3) 0.4992(3) 0.0457(7) Uani 1 1 d . . .
O2 O 0.6229(3) 0.4307(4) 0.3199(3) 0.0557(9) Uani 1 1 d . . .
O3 O 0.4246(5) 0.2751(3) 0.4052(3) 0.0571(10) Uani 1 1 d . . .
O4 O 0.5017(5) 0.3247(3) 0.5981(3) 0.0562(9) Uani 1 1 d . . .
O5 O 0.1579(4) 0.2927(4) 0.2289(4) 0.0683(12) Uani 1 1 d . . .
O6 O 0.3124(4) 0.2617(3) 0.1567(3) 0.0539(9) Uani 1 1 d . . .
O7 O 0.4178(5) 0.5323(4) 0.1608(4) 0.0678(11) Uani 1 1 d . . .
O8 O 0.1977(5) 0.5509(6) 0.2494(5) 0.0823(15) Uani 1 1 d . . .
C1 C 0.3000(5) 0.5297(5) 0.5754(4) 0.0438(10) Uani 1 1 d . . .
C2 C 0.1454(4) 0.5162(5) 0.5377(4) 0.0426(9) Uani 1 1 d DU F .
C3 C 0.0883(5) 0.5619(6) 0.6150(4) 0.0547(13) Uani 1 1 d DU . .
H3 H 0.1458 0.6031 0.6913 0.066 Uiso 0.50 1 calc PR C 1
C4 C 0.0586(5) 0.4554(6) 0.4244(4) 0.0561(13) Uani 1 1 d DU . .
H4 H 0.0977 0.4253 0.3732 0.067 Uiso 1 1 calc R F .
C5 C 0.4669(6) 0.2497(4) 0.5000(4) 0.0532(13) Uani 1 1 d . . .
C6 C 0.4838(7) 0.1195(4) 0.4985(5) 0.0590(14) Uani 1 1 d DU . .
C7 C 0.5157(7) -0.0399(5) 0.5991(5) 0.0654(16) Uani 1 1 d DU . .
H7 H 0.5234 -0.0668 0.6649 0.078 Uiso 0.50 1 calc PR B 1
C8 C 0.5036(7) 0.0781(5) 0.5966(5) 0.0666(16) Uani 1 1 d DU E .
H8 H 0.5089 0.1322 0.6631 0.080 Uiso 1 1 calc R . .
C9 C 0.1945(5) 0.2283(5) 0.1604(4) 0.0477(11) Uani 1 1 d . . .
C10 C 0.0933(6) 0.1084(5) 0.0786(4) 0.0547(12) Uani 1 1 d DU . .
C11 C 0.1358(7) 0.0306(6) 0.0059(5) 0.0692(16) Uani 1 1 d DU . .
H11 H 0.2272 0.0518 0.0099 0.083 Uiso 0.50 1 calc PR A 1
C12 C 0.0441(7) -0.0767(6) -0.0710(5) 0.0699(16) Uani 1 1 d DU . .
H12 H 0.0739 -0.1283 -0.1183 0.084 Uiso 1 1 calc R . .
C13 C 0.5101(16) 0.6044(11) 0.1587(10) 0.132(2) Uani 1 1 d U . .
H13 H 0.5945 0.6177 0.2208 0.159 Uiso 1 1 calc R . .
C14 C 0.3989(17) 0.6460(13) -0.0157(11) 0.149(3) Uani 1 1 d U . .
H14A H 0.3492 0.7087 -0.0079 0.223 Uiso 1 1 calc R . .
H14B H 0.4290 0.6488 -0.0782 0.223 Uiso 1 1 calc R . .
H14C H 0.3382 0.5658 -0.0313 0.223 Uiso 1 1 calc R . .
C15 C 0.6332(16) 0.7611(13) 0.0922(11) 0.150(3) Uani 1 1 d U . .
H15A H 0.6066 0.8379 0.0908 0.226 Uiso 1 1 calc R . .
H15B H 0.7134 0.7728 0.1618 0.226 Uiso 1 1 calc R . .
H15C H 0.6561 0.7346 0.0267 0.226 Uiso 1 1 calc R . .
C16 C 0.1807(19) 0.6490(17) 0.2438(17) 0.194(4) Uani 1 1 d U . .
H16 H 0.2538 0.7096 0.3033 0.232 Uiso 1 1 calc R . .
C17 C 0.0836(19) 0.8221(17) 0.1965(17) 0.199(5) Uani 1 1 d U . .
H17A H 0.0276 0.8370 0.2408 0.299 Uiso 1 1 calc R . .
H17B H 0.1737 0.8807 0.2338 0.299 Uiso 1 1 calc R . .
H17C H 0.0375 0.8314 0.1205 0.299 Uiso 1 1 calc R . .
C18 C 0.012(2) 0.627(2) 0.121(2) 0.202(4) Uani 1 1 d U . .
H18A H 0.0269 0.5457 0.1198 0.302 Uiso 1 1 calc R . .
H18B H -0.0704 0.6322 0.1363 0.302 Uiso 1 1 calc R . .
H18C H 0.0003 0.6430 0.0475 0.302 Uiso 1 1 calc R . .
N1 N 0.1651(12) 0.6230(11) 0.7273(9) 0.100(5) Uani 0.50 1 d PDU F 2
H1A H 0.2549 0.6354 0.7546 0.120 Uiso 0.50 1 calc PR F 2
H1B H 0.1241 0.6493 0.7713 0.120 Uiso 0.50 1 calc PR F 2
N2 N 0.5320(12) -0.0758(11) 0.7039(9) 0.079(3) Uani 0.50 1 d PDU E 2
H2A H 0.5340 -0.0238 0.7630 0.095 Uiso 0.50 1 calc PR E 2
H2B H 0.5398 -0.1494 0.7075 0.095 Uiso 0.50 1 calc PR E 2
N3 N 0.2685(19) 0.0453(18) -0.0014(16) 0.158(7) Uani 0.50 1 d PDU D 2
H3A H 0.2822 -0.0096 -0.0498 0.189 Uiso 0.50 1 calc PR D 2
H3B H 0.3356 0.1091 0.0425 0.189 Uiso 0.50 1 calc PR D 2
N4 N 0.5179(13) 0.6678(10) 0.0884(8) 0.136(2) Uani 1 1 d U . .
N5 N 0.1020(17) 0.6955(16) 0.1879(16) 0.197(4) Uani 1 1 d U . .

loop_
_atom_site_aniso_label
_atom_site_aniso_U_11
_atom_site_aniso_U_22
_atom_site_aniso_U_33
_atom_site_aniso_U_23
_atom_site_aniso_U_13
_atom_site_aniso_U_12
Pr1 0.02733(13) 0.02724(13) 0.03472(14) 0.00659(9) 0.00361(9) 0.00191(9)
O1 0.0318(15) 0.0520(19) 0.0506(18) 0.0049(15) 0.0173(14) 0.0102(14)
O2 0.0286(15) 0.082(3) 0.0448(18) 0.0074(18) 0.0076(14) 0.0095(16)
O3 0.081(3) 0.0272(15) 0.0448(18) 0.0108(14) 0.0041(18) 0.0077(16)
O4 0.078(3) 0.0278(15) 0.0472(19) 0.0092(14) 0.0107(18) 0.0030(16)
O5 0.0393(19) 0.058(2) 0.076(3) -0.020(2) 0.0153(19) -0.0097(17)
O6 0.055(2) 0.0452(19) 0.0429(18) -0.0017(15) 0.0142(16) -0.0108(16)
O7 0.096(3) 0.054(2) 0.054(2) 0.0250(19) 0.030(2) 0.009(2)
O8 0.055(3) 0.106(4) 0.100(4) 0.055(3) 0.022(2) 0.041(3)
C1 0.028(2) 0.049(3) 0.047(2) 0.007(2) 0.0104(18) 0.0072(18)
C2 0.0237(18) 0.054(2) 0.043(2) 0.0035(19) 0.0101(16) 0.0067(17)
C3 0.034(2) 0.074(3) 0.041(2) -0.005(2) 0.0098(19) 0.006(2)
C4 0.037(2) 0.076(3) 0.042(2) -0.006(2) 0.013(2) 0.009(2)
C5 0.072(3) 0.0231(19) 0.048(3) 0.0081(18) 0.010(2) 0.001(2)
C6 0.084(4) 0.0239(19) 0.045(2) 0.0077(18) 0.003(2) 0.002(2)
C7 0.098(4) 0.033(2) 0.044(3) 0.010(2) 0.005(3) 0.011(3)
C8 0.103(4) 0.028(2) 0.048(3) 0.0079(19) 0.009(3) 0.006(2)
C9 0.043(2) 0.043(2) 0.033(2) 0.0008(18) 0.0013(18) -0.009(2)
C10 0.053(3) 0.045(3) 0.040(2) -0.001(2) 0.005(2) -0.013(2)
C11 0.059(3) 0.061(3) 0.059(3) -0.010(3) 0.016(3) -0.016(3)
C12 0.058(3) 0.062(3) 0.060(3) -0.014(3) 0.016(3) -0.013(3)
C13 0.199(7) 0.119(5) 0.110(4) 0.057(4) 0.091(5) 0.026(5)
C14 0.212(7) 0.129(5) 0.119(5) 0.056(5) 0.075(5) 0.029(5)
C15 0.210(7) 0.130(5) 0.129(5) 0.062(5) 0.085(5) 0.015(5)
C16 0.175(9) 0.196(10) 0.268(12) 0.152(9) 0.075(8) 0.118(8)
C17 0.181(9) 0.198(10) 0.274(12) 0.151(9) 0.076(8) 0.115(8)
C18 0.180(9) 0.202(10) 0.273(12) 0.146(9) 0.073(8) 0.114(8)
N1 0.044(5) 0.150(11) 0.054(6) -0.043(7) 0.001(5) 0.008(6)
N2 0.126(9) 0.059(6) 0.056(6) 0.023(5) 0.028(6) 0.041(6)
N3 0.096(10) 0.133(13) 0.183(15) -0.041(12) 0.050(10) -0.024(9)
N4 0.202(7) 0.122(4) 0.112(4) 0.059(4) 0.088(5) 0.024(4)
N5 0.176(9) 0.198(10) 0.271(12) 0.150(9) 0.074(8) 0.117(8)

loop_
_atom_type_symbol
_atom_type_description
_atom_type_scat_dispersion_real
_atom_type_scat_dispersion_imag
_atom_type_scat_source
C C 0.0033 0.0016 'International Tables Vol C Tables 4.2.6.8 and 6.1.1.4'
H H 0.0000 0.0000 'International Tables Vol C Tables 4.2.6.8 and 6.1.1.4'
N N 0.0061 0.0033 'International Tables Vol C Tables 4.2.6.8 and 6.1.1.4'
O O 0.0106 0.0060 'International Tables Vol C Tables 4.2.6.8 and 6.1.1.4'
Pr Pr -0.2180 2.8214 'International Tables Vol C Tables 4.2.6.8 and 6.1.1.4'

loop_
_geom_angle_atom_site_label_1
_geom_angle_atom_site_label_2
_geom_angle_atom_site_label_3
_geom_angle
_geom_angle_site_symmetry_1
_geom_angle_site_symmetry_3
_geom_angle_publ_flag
O1 Pr1 Pr1 40.22(8) . 2_666 ?
O1 Pr1 Pr1 34.52(7) 2_666 2_666 ?
O1 Pr1 O1 74.74(11) . 2_666 ?
O1 Pr1 O2 123.63(11) . . ?
O1 Pr1 O3 74.77(13) . . ?
O1 Pr1 O4 77.00(13) . 2_666 ?
O1 Pr1 O5 89.30(13) . . ?
O1 Pr1 O6 134.12(12) . . ?
O1 Pr1 O7 145.02(14) . . ?
O1 Pr1 O8 83.23(15) . . ?
O1 Pr1 C1 99.79(12) . 2_666 ?
O1 Pr1 C1 25.14(11) 2_666 2_666 ?
O1 Pr1 C9 111.74(13) . . ?
O1 Pr1 C9 134.36(13) 2_666 . ?
O2 Pr1 Pr1 83.61(8) . 2_666 ?
O2 Pr1 O1 49.27(11) . 2_666 ?
O2 Pr1 O5 128.60(14) . . ?
O2 Pr1 O6 79.96(13) . . ?
O2 Pr1 O7 72.83(15) . . ?
O2 Pr1 C1 24.16(12) . 2_666 ?
O2 Pr1 C9 104.27(15) . . ?
O3 Pr1 Pr1 65.93(8) . 2_666 ?
O3 Pr1 O1 67.74(12) . 2_666 ?
O3 Pr1 O2 78.16(15) . . ?
O3 Pr1 O4 132.63(12) . 2_666 ?
O3 Pr1 O5 74.11(16) . . ?
O3 Pr1 O6 72.94(12) . . ?
O3 Pr1 O7 139.89(15) . . ?
O3 Pr1 O8 136.89(16) . . ?
O3 Pr1 C1 72.19(14) . 2_666 ?
O3 Pr1 C9 70.80(14) . . ?
O4 Pr1 Pr1 67.87(8) 2_666 2_666 ?
O4 Pr1 O1 68.57(12) 2_666 2_666 ?
O4 Pr1 O2 87.03(15) 2_666 . ?
O4 Pr1 O5 142.44(15) 2_666 . ?
O4 Pr1 O6 148.11(12) 2_666 . ?
O4 Pr1 O7 73.17(14) 2_666 . ?
O4 Pr1 O8 74.75(17) 2_666 . ?
O4 Pr1 C1 76.15(14) 2_666 2_666 ?
O4 Pr1 C9 156.27(14) 2_666 . ?
O5 Pr1 Pr1 120.98(12) . 2_666 ?
O5 Pr1 O1 141.26(15) . 2_666 ?
O5 Pr1 C1 141.21(15) . 2_666 ?
O5 Pr1 C9 25.36(15) . . ?
O6 Pr1 Pr1 137.99(9) . 2_666 ?
O6 Pr1 O1 119.95(12) . 2_666 ?
O6 Pr1 O5 50.93(13) . . ?
O6 Pr1 C1 100.37(13) . 2_666 ?
O6 Pr1 C9 25.60(14) . . ?
O7 Pr1 Pr1 135.13(11) . 2_666 ?
O7 Pr1 O1 109.86(13) . 2_666 ?
O7 Pr1 O5 103.40(16) . . ?
O7 Pr1 O6 75.19(13) . . ?
O7 Pr1 C1 90.49(15) . 2_666 ?
O7 Pr1 C9 90.05(14) . . ?
O8 Pr1 Pr1 116.53(14) . 2_666 ?
O8 Pr1 O1 140.44(16) . 2_666 ?
O8 Pr1 O2 143.51(16) . . ?
O8 Pr1 O5 68.95(18) . . ?
O8 Pr1 O6 99.02(18) . . ?
O8 Pr1 O7 71.72(17) . . ?
O8 Pr1 C1 149.23(17) . 2_666 ?
O8 Pr1 C9 84.21(19) . . ?
C1 Pr1 Pr1 59.60(9) 2_666 2_666 ?
Pr1 O1 Pr1 105.26(11) . 2_666 ?
C1 O1 Pr1 165.9(3) . . ?
C1 O1 Pr1 87.9(3) . 2_666 ?
C1 O2 Pr1 101.1(3) 2_666 . ?
C5 O3 Pr1 141.0(3) . . ?
C5 O4 Pr1 133.5(3) . 2_666 ?
C9 Pr1 Pr1 133.27(10) . 2_666 ?
C9 Pr1 C1 121.67(15) . 2_666 ?
C9 O5 Pr1 93.8(3) . . ?
C9 O6 Pr1 93.9(3) . . ?
C13 O7 Pr1 130.5(7) . . ?
C16 O8 Pr1 139.5(10) . . ?
O1 C1 Pr1 67.0(2) . 2_666 ?
O1 C1 C2 118.8(4) . . ?
O2 C1 Pr1 54.8(2) 2_666 2_666 ?
O2 C1 O1 121.6(4) 2_666 . ?
O2 C1 C2 119.6(4) 2_666 . ?
C2 C1 Pr1 173.1(3) . 2_666 ?
C3 C2 C1 121.0(4) . . ?
C4 C2 C1 119.1(4) . . ?
C4 C2 C3 119.9(4) . . ?
C2 C3 H3 120.6 . . ?
C2 C3 C4 118.8(4) . 2_566 ?
C4 C3 H3 120.6 2_566 . ?
N1 C3 C2 124.0(7) . . ?
N1 C3 C4 117.2(7) . 2_566 ?
C2 C4 H4 119.3 . . ?
C2 C4 C3 121.3(5) . 2_566 ?
C3 C4 H4 119.3 2_566 . ?
O3 C5 O4 125.7(4) . . ?
O3 C5 C6 117.2(5) . . ?
O4 C5 C5 117.0(4) . . ?
C7 C6 C5 121.7(5) 2_656 . ?
C8 C6 C5 119.8(5) . . ?
C8 C6 C7 118.4(5) . 2_656 ?
C10 C6 H12 120.0 2 . ?
C11 C6 H12 120.0 . . ?
C11 C6 C10 120.0(6) . 2 ?
C6 C7 H7 120.4 2_656 . ?
C6 C7 N2 122.4(6) 2_656 . ?
C8 C7 H7 120.4 . . ?
C8 C7 C6 119.2(5) . 2_656 ?
C8 C7 N2 118.4(7) . . ?
C6 C8 H8 118.9 . . ?
C7 C8 H8 118.9 . . ?
C7 C8 C6 122.3(6) . . ?
O5 C9 Pr1 60.8(2) . . ?
O5 C9 O6 121.2(4) . . ?
O5 C9 C10 119.1(5) . . ?
O6 C9 Pr1 60.5(2) . . ?
O6 C9 C10 119.7(5) . . ?
C10 C9 Pr1 177.6(4) . . ?
C11 C10 C9 120.0(5) . . ?
C12 C10 C9 120.7(5) 2 . ?
C12 C10 C11 119.2(5) 2 . ?
C10 C11 H11 119.6 . . ?
C10 C11 N3 128.5(9) . . ?
C12 C11 H11 119.6 . . ?
C12 C11 C10 120.7(6) . . ?
C12 C11 N3 110.7(10) . . ?
O7 C13 H13 113.6 . . ?
O7 C13 N4 132.7(14) . . ?
N4 C13 H13 113.6 . . ?
H14A C14 H14B 109.5 . . ?
H14A C14 H14C 109.5 . . ?
H14B C14 H14C 109.5 . . ?
N4 C14 H14A 109.5 . . ?
N4 C14 H14B 109.5 . . ?
N4 C14 H14C 109.5 . . ?
H15A C15 H15B 109.5 . . ?
H15A C15 H15C 109.5 . . ?
H15B C15 H15C 109.5 . . ?
N4 C15 H15A 109.5 . . ?
N4 C15 H15B 109.5 . . ?
N4 C15 H15C 109.5 . . ?
O8 C16 H16 109.8 . . ?
O8 C16 C18 107.7(16) . . ?
C18 C16 H16 142.5 . . ?
N5 C16 H16 109.8 . . ?
N5 C16 O8 140(2) . . ?
H17A C17 H17B 109.5 . . ?
H17A C17 H17C 109.5 . . ?
H17B C17 H17C 109.5 . . ?
N5 C17 H17A 109.5 . . ?
N5 C17 H17B 109.5 . . ?
N5 C17 H17C 109.5 . . ?
H18A C18 H18B 109.5 . . ?
H18A C18 H18C 109.5 . . ?
H18B C18 H18C 109.5 . . ?
C16 C18 H18A 74.1 . . ?
C16 C18 H18B 119.1 . . ?
C16 C18 H18C 126.9 . . ?
N5 C18 H18A 109.5 . . ?
N5 C18 H18B 109.5 . . ?
N5 C18 H18C 109.5 . . ?
H1A N1 H1B 120.0 . . ?
C3 N1 H1A 120.0 . . ?
C3 N1 H1B 120.0 . . ?
H2A N2 H2B 120.0 . . ?
C7 N2 H2A 120.0 . . ?
C7 N2 H2B 120.0 . . ?
H3A N3 H3B 120.0 . . ?
C11 N3 H3A 120.0 . . ?
C11 N3 H3B 120.0 . . ?
C13 N4 C14 118.5(12) . . ?
C13 N4 C15 130.8(13) . . ?
C14 N4 C15 110.6(9) . . ?
C16 N5 C17 136(2) . . ?
C18 N5 C16 112(2) . . ?
C18 N5 C17 112.0(17) . . ?

loop_
_geom_bond_atom_site_label_1
_geom_bond_atom_site_label_2
_geom_bond_distance
_geom_bond_site_symmetry_2
_geom_bond_publ_flag
Pr1 Pr1 4.1195(4) 2_666 ?
Pr1 O1 2.420(3) . ?
Pr1 O1 2.757(3) 2_666 ?
Pr1 O2 2.492(3) . ?
Pr1 O3 2.443(3) . ?
Pr1 O4 2.453(3) 2_666 ?
Pr1 O5 2.526(4) . ?
Pr1 O6 2.519(3) . ?
Pr1 O7 2.505(4) . ?
Pr1 O8 2.484(4) . ?
Pr1 C1 2.994(4) 2_666 ?
Pr1 C9 2.888(5) . ?
O1 Pr1 2.757(3) 2_666 ?
O1 C1 1.273(6) . ?
O2 C1 1.248(6) 2_666 ?
O3 C5 1.246(6) . ?
O4 Pr1 2.453(3) 2_666 ?
O4 C5 1.271(6) . ?
O5 C9 1.240(7) . ?
O6 C9 1.250(6) . ?
O7 C13 1.169(12) . ?
O8 C16 1.167(15) . ?
C1 Pr1 2.994(4) 2_666 ?
C1 O2 1.248(6) 2_666 ?
C1 C2 1.496(6) . ?
C2 C3 1.388(7) . ?
C2 C4 1.383(7) . ?
C3 H3 0.9300 . ?
C3 C4 1.413(7) 2_566 ?
C3 N1 1.356(12) . ?
C4 H4 0.9300 . ?
C4 C3 1.413(7) 2_566 ?
C5 C6 1.514(7) . ?
C6 C7 1.401(8) 2_656 ?
C6 C8 1.382(7) . ?
C7 H7 0.9300 . ?
C7 C6 1.401(8) 2_656 ?
C7 N2 1.435(12) . ?
C8 C7 1.371(7) . ?
C8 H8 0.9300 . ?
C9 C10 1.513(6) . ?
C10 C11 1.397(9) . ?
C10 C12 1.392(9) 2 ?
C11 H11 0.9300 . ?
C11 C12 1.371(8) . ?
C11 N3 1.412(19) . ?
C12 H12 0.9300 . ?
C12 C10 1.392(9) 2 ?
C13 H13 0.9300 . ?
C13 N4 1.267(11) . ?
C14 H14A 0.9600 . ?
C14 H14B 0.9600 . ?
C14 H14C 0.9600 . ?
C14 N4 1.422(17) . ?
C15 H15A 0.9600 . ?
C15 H15B 0.9600 . ?
C15 H15C 0.9600 . ?
C15 N4 1.446(16) . ?
C16 H16 0.9300 . ?
C16 N5 1.163(15) . ?
C17 H17A 0.9600 . ?
C17 H17B 0.9600 . ?
C17 H17C 0.9600 . ?
C17 N5 1.47(2) . ?
C18 H18A 0.9600 . ?
C18 H18B 0.9600 . ?
C18 H18C 0.9600 . ?
C18 N5 1.08(3) . ?
N1 H1A 0.8600 . ?
N1 H1B 0.8600 . ?
N2 H2A 0.8600 . ?
N2 H2B 0.8600 . ?
N3 H3A 0.8600 . ?
N3 H3B 0.8600 . ?

loop_
_platon_squeeze_void_nr
_platon_squeeze_void_average_x
_platon_squeeze_void_average_y
_platon_squeeze_void_average_z
_platon_squeeze_void_volume
_platon_squeeze_void_count_electrons
1 0.000 0.000 0.500 300.2 14.5
